data_7002823
loop_
_publ_author_name
'Meng, Zhao-Sha'
'Yun, Lei'
'Zhang, Wei-Xiong'
'Hong, Chao-Gang'
'Herchel, Radovan'
'Ou, Yong-Cong'
'Leng, Ji-Dong'
'Peng, Meng-Xia'
'Lin, Zhuo-Jia'
'Tong, Ming-Liang'

_publ_section_title
;
 Reactivity of 4-amino-3,5-bis(pyridin-2-yl)-1,2,4-triazole, structures
 and magnetic properties of polynuclear and polymeric Mn(ii), Cu(ii)
 and Cd(ii) complexes
;
_journal_issue 46
_journal_name_full 'Dalton Transactions'
_journal_page_first 10284
_journal_page_last 10295
_journal_paper_doi 10.1039/b914702k
_journal_year 2009
_chemical_formula_sum 'C48 H44 Mn4 N48 O2'
_chemical_formula_weight 1545.07
_chemical_name_systematic
;
?
;
_space_group_IT_number 2
_symmetry_cell_setting triclinic
_symmetry_space_group_name_Hall '-P 1'
_symmetry_space_group_name_H-M 'P -1'
_atom_sites_solution_hydrogens geom
_atom_sites_solution_primary direct
_atom_sites_solution_secondary difmap
_audit_creation_method SHELXL-97
_cell_angle_alpha 70.282(2)
_cell_angle_beta 78.062(2)
_cell_angle_gamma 88.397(2)
_cell_formula_units_Z 1
_cell_length_a 9.8826(14)
_cell_length_b 12.0048(17)
_cell_length_c 14.705(2)
_cell_measurement_reflns_used 3689
_cell_measurement_temperature 293(2)
_cell_measurement_theta_max 25.658
_cell_measurement_theta_min 2.320
_cell_volume 1605.1(4)
_computing_cell_refinement 'Bruker SMART (Bruker, 1998)'
_computing_data_collection 'Bruker SMART (Bruker, 1998)'
_computing_data_reduction 'Bruker SAINT + & SHELXTL (Bruker, 1998)'
_computing_molecular_graphics 'Bruker SHELXTL'
_computing_publication_material 'Bruker SHELXTL'
_computing_structure_refinement 'SHELXL-97 (Sheldrick, 1997)'
_computing_structure_solution 'SHELXS-97 (Sheldrick, 1990)'
_diffrn_ambient_temperature 293(2)
_diffrn_measured_fraction_theta_full 0.940
_diffrn_measured_fraction_theta_max 0.940
_diffrn_measurement_device_type 'Bruker SMART CCD area detector'
_diffrn_measurement_method '\f and \w scans'
_diffrn_radiation_monochromator graphite
_diffrn_radiation_source 'fine-focus sealed tube'
_diffrn_radiation_type MoK\a
_diffrn_radiation_wavelength 0.71073
_diffrn_reflns_av_R_equivalents 0.0304
_diffrn_reflns_av_sigmaI/netI 0.0512
_diffrn_reflns_limit_h_max 12
_diffrn_reflns_limit_h_min -12
_diffrn_reflns_limit_k_max 15
_diffrn_reflns_limit_k_min -15
_diffrn_reflns_limit_l_max 18
_diffrn_reflns_limit_l_min -18
_diffrn_reflns_number 12919
_diffrn_reflns_theta_full 27.00
_diffrn_reflns_theta_max 27.00
_diffrn_reflns_theta_min 1.50
_exptl_absorpt_coefficient_mu 0.851
_exptl_absorpt_correction_T_max 0.9047
_exptl_absorpt_correction_T_min 0.8153
_exptl_absorpt_correction_type multi-scan
_exptl_absorpt_process_details 'SADABS (Bruker, 2002)'
_exptl_crystal_colour 'pale yellow'
_exptl_crystal_density_diffrn 1.598
_exptl_crystal_density_method 'not measured'
_exptl_crystal_description polyhedral
_exptl_crystal_F_000 784
_exptl_crystal_size_max 0.25
_exptl_crystal_size_mid 0.21
_exptl_crystal_size_min 0.12
_refine_diff_density_max 1.521
_refine_diff_density_min -0.502
_refine_diff_density_rms 0.127
_refine_ls_extinction_method none
_refine_ls_goodness_of_fit_ref 1.123
_refine_ls_hydrogen_treatment constr
_refine_ls_matrix_type full
_refine_ls_number_parameters 460
_refine_ls_number_reflns 6606
_refine_ls_number_restraints 0
_refine_ls_restrained_S_all 1.123
_refine_ls_R_factor_all 0.0824
_refine_ls_R_factor_gt 0.0699
_refine_ls_shift/su_max 0.000
_refine_ls_shift/su_mean 0.000
_refine_ls_structure_factor_coef Fsqd
_refine_ls_weighting_details 'calc w=1/[\s^2^(Fo^2^)+(0.1275P)^2^+1.4598P] where P=(Fo^2^+2Fc^2^)/3'
_refine_ls_weighting_scheme calc
_refine_ls_wR_factor_gt 0.2128
_refine_ls_wR_factor_ref 0.2230
_reflns_number_gt 5352
_reflns_number_total 6606
_reflns_threshold_expression >2sigma(I)
_cod_data_source_file b914702k.txt
_cod_data_source_block complex3
_cod_original_sg_symbol_H-M P-1
_cod_database_code 7002823

loop_
_symmetry_equiv_pos_as_xyz
'x, y, z'
'-x, -y, -z'

loop_
_atom_site_label
_atom_site_type_symbol
_atom_site_fract_x
_atom_site_fract_y
_atom_site_fract_z
_atom_site_U_iso_or_equiv
_atom_site_adp_type
_atom_site_occupancy
_atom_site_symmetry_multiplicity
_atom_site_calc_flag
_atom_site_refinement_flags
_atom_site_disorder_assembly
_atom_site_disorder_group
Mn1 Mn 0.99038(7) 0.62539(6) 0.27364(5) 0.0335(2) Uani 1 1 d . . .
Mn2 Mn 0.91928(7) 0.47817(6) 0.12066(4) 0.0327(2) Uani 1 1 d . . .
O1W O 0.9603(4) 0.4663(3) 0.4023(2) 0.0449(8) Uani 1 1 d . . .
H1WA H 0.9427 0.4094 0.3838 0.054 Uiso 1 1 d R . .
H1WB H 0.9173 0.4499 0.4620 0.054 Uiso 1 1 d R . .
N1 N 1.0857(4) 0.5105(3) 0.1907(3) 0.0374(8) Uani 1 1 d . . .
N2 N 1.1767(5) 0.4440(4) 0.2037(3) 0.0536(11) Uani 1 1 d . . .
N3 N 1.2640(8) 0.3797(7) 0.2133(5) 0.105(3) Uani 1 1 d . . .
N4 N 0.8279(4) 0.6101(4) 0.1852(3) 0.0422(9) Uani 1 1 d . . .
N5 N 0.7217(4) 0.6584(4) 0.1761(3) 0.0430(9) Uani 1 1 d . . .
N6 N 0.6202(5) 0.7050(5) 0.1665(4) 0.0706(15) Uani 1 1 d . . .
N7 N 0.8468(5) 0.7263(4) 0.3400(4) 0.0579(12) Uani 1 1 d . . .
N8 N 0.8082(4) 0.8195(4) 0.2998(3) 0.0458(10) Uani 1 1 d . . .
N9 N 0.7677(5) 0.9127(5) 0.2620(4) 0.0633(13) Uani 1 1 d . . .
N10 N 1.0606(4) 0.3910(3) 0.0307(3) 0.0399(9) Uani 1 1 d . . .
N11 N 1.1035(5) 0.2941(4) 0.0559(3) 0.0491(11) Uani 1 1 d . . .
N12 N 1.1462(8) 0.2024(5) 0.0794(4) 0.095(2) Uani 1 1 d . . .
N13 N 1.1735(4) 0.6737(3) 0.3236(3) 0.0358(8) Uani 1 1 d . . .
N14 N 1.2219(4) 0.6316(3) 0.4095(3) 0.0370(8) Uani 1 1 d . . .
N15 N 1.3561(4) 0.7827(3) 0.3056(2) 0.0327(8) Uani 1 1 d . . .
N16 N 1.4633(4) 0.8723(4) 0.2611(3) 0.0455(10) Uani 1 1 d . . .
H16A H 1.4835 0.8997 0.3069 0.055 Uiso 1 1 d R . .
H16B H 1.5305 0.8391 0.2286 0.055 Uiso 1 1 d R . .
N17 N 1.1135(4) 0.7864(3) 0.1482(3) 0.0393(9) Uani 1 1 d . . .
N18 N 1.5077(5) 0.7683(4) 0.4574(3) 0.0497(10) Uani 1 1 d . . .
N19 N 0.8522(4) 0.3171(3) 0.2569(3) 0.0372(8) Uani 1 1 d . . .
N20 N 0.8931(4) 0.2720(3) 0.3448(3) 0.0378(8) Uani 1 1 d . . .
N21 N 0.7278(4) 0.1551(3) 0.3442(3) 0.0345(8) Uani 1 1 d . . .
N22 N 0.6244(4) 0.0644(4) 0.3714(3) 0.0491(10) Uani 1 1 d . . .
H22A H 0.6076 0.0373 0.4378 0.059 Uiso 1 1 d R . .
H22B H 0.6630 0.0119 0.3433 0.059 Uiso 1 1 d R . .
N23 N 0.7258(4) 0.3823(3) 0.1055(3) 0.0401(9) Uani 1 1 d . . .
N24 N 0.7381(4) 0.0087(4) 0.5429(3) 0.0458(10) Uani 1 1 d . . .
C1 C 1.0808(6) 0.8362(5) 0.0604(4) 0.0522(13) Uani 1 1 d . . .
H1 H 1.0027 0.8064 0.0487 0.063 Uiso 1 1 calc R . .
C2 C 1.1563(6) 0.9288(5) -0.0137(4) 0.0540(13) Uani 1 1 d . . .
H2 H 1.1310 0.9598 -0.0746 0.065 Uiso 1 1 calc R . .
C3 C 1.2691(6) 0.9746(5) 0.0034(4) 0.0595(15) Uani 1 1 d . . .
H3 H 1.3208 1.0387 -0.0453 0.071 Uiso 1 1 calc R . .
C4 C 1.3061(5) 0.9247(5) 0.0943(4) 0.0498(12) Uani 1 1 d . . .
H4 H 1.3825 0.9549 0.1077 0.060 Uiso 1 1 calc R . .
C5 C 1.2275(4) 0.8299(4) 0.1637(3) 0.0328(9) Uani 1 1 d . . .
C6 C 1.2548(5) 0.7646(4) 0.2625(3) 0.0338(9) Uani 1 1 d . . .
C7 C 1.3317(4) 0.6969(4) 0.3977(3) 0.0327(9) Uani 1 1 d . . .
C8 C 1.4153(4) 0.6817(4) 0.4732(3) 0.0366(10) Uani 1 1 d . . .
C9 C 1.3954(5) 0.5794(5) 0.5552(4) 0.0513(13) Uani 1 1 d . . .
H9 H 1.3304 0.5204 0.5635 0.062 Uiso 1 1 calc R . .
C10 C 1.4749(6) 0.5679(6) 0.6237(4) 0.0621(15) Uani 1 1 d . . .
H10 H 1.4627 0.5013 0.6805 0.074 Uiso 1 1 calc R . .
C11 C 1.5711(6) 0.6540(6) 0.6082(4) 0.0658(16) Uani 1 1 d . . .
H11 H 1.6270 0.6466 0.6535 0.079 Uiso 1 1 calc R . .
C12 C 1.5849(7) 0.7523(6) 0.5247(5) 0.0641(16) Uani 1 1 d . . .
H12 H 1.6517 0.8108 0.5145 0.077 Uiso 1 1 calc R . .
C13 C 0.6700(6) 0.4176(5) 0.0256(4) 0.0511(13) Uani 1 1 d . . .
H13 H 0.6994 0.4908 -0.0222 0.061 Uiso 1 1 calc R . .
C14 C 0.5708(6) 0.3509(6) 0.0104(4) 0.0583(14) Uani 1 1 d . . .
H14 H 0.5345 0.3787 -0.0463 0.070 Uiso 1 1 calc R . .
C15 C 0.5273(6) 0.2436(6) 0.0802(5) 0.0637(16) Uani 1 1 d . . .
H15 H 0.4607 0.1971 0.0714 0.076 Uiso 1 1 calc R . .
C16 C 0.5823(6) 0.2039(5) 0.1640(4) 0.0544(13) Uani 1 1 d . . .
H16 H 0.5533 0.1311 0.2126 0.065 Uiso 1 1 calc R . .
C17 C 0.6817(5) 0.2757(4) 0.1733(3) 0.0375(10) Uani 1 1 d . . .
C18 C 0.7512(5) 0.2466(4) 0.2572(3) 0.0341(9) Uani 1 1 d . . .
C19 C 0.8183(4) 0.1745(4) 0.3971(3) 0.0327(9) Uani 1 1 d . . .
C20 C 0.8310(4) 0.0995(4) 0.4969(3) 0.0339(9) Uani 1 1 d . . .
C21 C 0.9327(5) 0.1243(4) 0.5395(3) 0.0427(11) Uani 1 1 d . . .
H21 H 0.9954 0.1884 0.5055 0.051 Uiso 1 1 calc R . .
C22 C 0.9395(6) 0.0518(5) 0.6336(4) 0.0522(13) Uani 1 1 d . . .
H22 H 1.0063 0.0670 0.6646 0.063 Uiso 1 1 calc R . .
C23 C 0.8471(6) -0.0428(5) 0.6809(4) 0.0553(14) Uani 1 1 d . . .
H23 H 0.8516 -0.0936 0.7439 0.066 Uiso 1 1 calc R . .
C24 C 0.7480(6) -0.0615(5) 0.6344(4) 0.0561(14) Uani 1 1 d . . .
H24 H 0.6847 -0.1255 0.6673 0.067 Uiso 1 1 calc R . .

loop_
_atom_site_aniso_label
_atom_site_aniso_U_11
_atom_site_aniso_U_22
_atom_site_aniso_U_33
_atom_site_aniso_U_23
_atom_site_aniso_U_13
_atom_site_aniso_U_12
Mn1 0.0391(4) 0.0341(4) 0.0275(4) -0.0090(3) -0.0086(3) -0.0056(3)
Mn2 0.0414(4) 0.0334(4) 0.0228(3) -0.0070(3) -0.0095(3) -0.0009(3)
O1W 0.058(2) 0.0425(18) 0.0294(16) -0.0090(13) -0.0027(15) -0.0140(15)
N1 0.040(2) 0.040(2) 0.034(2) -0.0116(16) -0.0120(16) 0.0025(17)
N2 0.061(3) 0.072(3) 0.034(2) -0.020(2) -0.021(2) 0.014(3)
N3 0.117(5) 0.148(6) 0.081(4) -0.057(4) -0.065(4) 0.085(5)
N4 0.045(2) 0.046(2) 0.043(2) -0.0210(18) -0.0160(18) 0.0053(18)
N5 0.045(2) 0.042(2) 0.047(2) -0.0187(18) -0.0126(18) -0.0004(19)
N6 0.054(3) 0.079(4) 0.093(4) -0.039(3) -0.031(3) 0.023(3)
N7 0.063(3) 0.056(3) 0.057(3) -0.024(2) -0.012(2) 0.011(2)
N8 0.039(2) 0.059(3) 0.048(2) -0.027(2) -0.0102(19) -0.003(2)
N9 0.061(3) 0.058(3) 0.070(3) -0.016(3) -0.021(3) 0.004(2)
N10 0.055(2) 0.036(2) 0.0273(18) -0.0082(15) -0.0121(17) 0.0064(18)
N11 0.080(3) 0.042(2) 0.032(2) -0.0126(17) -0.025(2) 0.011(2)
N12 0.176(7) 0.059(3) 0.066(3) -0.021(3) -0.065(4) 0.056(4)
N13 0.044(2) 0.0352(19) 0.0263(18) -0.0049(15) -0.0120(15) -0.0059(16)
N14 0.046(2) 0.0367(19) 0.0269(18) -0.0054(15) -0.0118(16) -0.0067(16)
N15 0.0331(18) 0.0343(18) 0.0277(17) -0.0065(14) -0.0056(14) -0.0045(15)
N16 0.037(2) 0.050(2) 0.044(2) -0.0083(18) -0.0082(18) -0.0133(18)
N17 0.047(2) 0.040(2) 0.0300(19) -0.0076(16) -0.0137(16) -0.0043(17)
N18 0.053(3) 0.055(3) 0.046(2) -0.016(2) -0.023(2) -0.004(2)
N19 0.043(2) 0.0366(19) 0.0309(19) -0.0072(15) -0.0120(16) -0.0068(16)
N20 0.047(2) 0.0344(19) 0.0292(18) -0.0053(15) -0.0101(16) -0.0090(16)
N21 0.0374(19) 0.0308(18) 0.0351(19) -0.0095(15) -0.0089(15) -0.0044(15)
N22 0.051(2) 0.042(2) 0.050(2) -0.0068(19) -0.013(2) -0.0193(19)
N23 0.042(2) 0.045(2) 0.0322(19) -0.0078(16) -0.0128(16) -0.0001(17)
N24 0.049(2) 0.044(2) 0.037(2) -0.0031(17) -0.0088(18) -0.0136(18)
C1 0.060(3) 0.059(3) 0.034(3) -0.006(2) -0.018(2) -0.008(3)
C2 0.060(3) 0.058(3) 0.037(3) -0.003(2) -0.018(2) 0.005(3)
C3 0.067(4) 0.053(3) 0.037(3) 0.009(2) -0.004(3) -0.002(3)
C4 0.050(3) 0.049(3) 0.041(3) -0.002(2) -0.010(2) -0.008(2)
C5 0.037(2) 0.032(2) 0.028(2) -0.0090(17) -0.0057(17) 0.0016(17)
C6 0.039(2) 0.033(2) 0.027(2) -0.0084(17) -0.0050(17) -0.0051(18)
C7 0.034(2) 0.034(2) 0.030(2) -0.0098(17) -0.0079(17) 0.0020(17)
C8 0.032(2) 0.048(3) 0.031(2) -0.0148(19) -0.0073(17) 0.0028(19)
C9 0.047(3) 0.055(3) 0.043(3) -0.001(2) -0.017(2) -0.001(2)
C10 0.066(4) 0.072(4) 0.041(3) -0.003(3) -0.022(3) 0.003(3)
C11 0.064(4) 0.090(5) 0.052(3) -0.022(3) -0.033(3) 0.003(3)
C12 0.071(4) 0.069(4) 0.063(4) -0.022(3) -0.038(3) -0.002(3)
C13 0.053(3) 0.060(3) 0.040(3) -0.010(2) -0.020(2) 0.004(3)
C14 0.059(3) 0.074(4) 0.052(3) -0.023(3) -0.032(3) 0.012(3)
C15 0.060(4) 0.072(4) 0.074(4) -0.031(3) -0.035(3) -0.001(3)
C16 0.053(3) 0.056(3) 0.057(3) -0.016(3) -0.022(3) -0.007(3)
C17 0.040(2) 0.041(2) 0.036(2) -0.0165(19) -0.0111(19) 0.0016(19)
C18 0.038(2) 0.030(2) 0.033(2) -0.0072(17) -0.0092(18) -0.0037(17)
C19 0.038(2) 0.031(2) 0.031(2) -0.0106(17) -0.0102(17) -0.0004(17)
C20 0.037(2) 0.032(2) 0.031(2) -0.0077(17) -0.0067(17) 0.0019(17)
C21 0.048(3) 0.037(2) 0.043(3) -0.009(2) -0.017(2) -0.005(2)
C22 0.063(3) 0.054(3) 0.047(3) -0.019(2) -0.025(3) 0.003(3)
C23 0.076(4) 0.050(3) 0.036(3) -0.006(2) -0.017(3) 0.003(3)
C24 0.067(4) 0.051(3) 0.038(3) 0.001(2) -0.011(2) -0.012(3)

loop_
_atom_type_symbol
_atom_type_description
_atom_type_scat_dispersion_real
_atom_type_scat_dispersion_imag
_atom_type_scat_source
C C 0.0033 0.0016 'International Tables Vol C Tables 4.2.6.8 and 6.1.1.4'
H H 0.0000 0.0000 'International Tables Vol C Tables 4.2.6.8 and 6.1.1.4'
N N 0.0061 0.0033 'International Tables Vol C Tables 4.2.6.8 and 6.1.1.4'
O O 0.0106 0.0060 'International Tables Vol C Tables 4.2.6.8 and 6.1.1.4'
Mn Mn 0.3368 0.7283 'International Tables Vol C Tables 4.2.6.8 and 6.1.1.4'

loop_
_geom_angle_atom_site_label_1
_geom_angle_atom_site_label_2
_geom_angle_atom_site_label_3
_geom_angle
_geom_angle_site_symmetry_1
_geom_angle_site_symmetry_3
_geom_angle_publ_flag
N7 Mn1 O1W 95.59(16) . . ?
N7 Mn1 N1 163.44(17) . . ?
O1W Mn1 N1 85.70(14) . . ?
N7 Mn1 N13 95.63(17) . . ?
O1W Mn1 N13 87.62(13) . . ?
N1 Mn1 N13 100.93(14) . . ?
N7 Mn1 N4 87.61(17) . . ?
O1W Mn1 N4 105.93(14) . . ?
N1 Mn1 N4 76.20(14) . . ?
N13 Mn1 N4 165.74(14) . . ?
N7 Mn1 N17 96.35(17) . . ?
O1W Mn1 N17 156.42(14) . . ?
N1 Mn1 N17 88.59(14) . . ?
N13 Mn1 N17 71.03(13) . . ?
N4 Mn1 N17 94.83(14) . . ?
N4 Mn2 N10 161.99(16) . . ?
N4 Mn2 N1 78.43(14) . . ?
N10 Mn2 N1 92.27(15) . . ?
N4 Mn2 N10 90.80(15) . 2_765 ?
N10 Mn2 N10 77.98(15) . 2_765 ?
N1 Mn2 N10 110.72(15) . 2_765 ?
N4 Mn2 N19 96.90(15) . . ?
N10 Mn2 N19 98.00(14) . . ?
N1 Mn2 N19 87.03(13) . . ?
N10 Mn2 N19 161.80(14) 2_765 . ?
N4 Mn2 N23 103.32(15) . . ?
N10 Mn2 N23 91.21(15) . . ?
N1 Mn2 N23 157.44(14) . . ?
N10 Mn2 N23 91.81(14) 2_765 . ?
N19 Mn2 N23 70.41(13) . . ?
Mn1 O1W H1WA 107.2 . . ?
Mn1 O1W H1WB 133.9 . . ?
H1WA O1W H1WB 107.2 . . ?
N2 N1 Mn1 130.8(3) . . ?
N2 N1 Mn2 120.6(3) . . ?
Mn1 N1 Mn2 103.58(16) . . ?
N3 N2 N1 177.8(5) . . ?
N5 N4 Mn2 127.9(3) . . ?
N5 N4 Mn1 131.1(3) . . ?
Mn2 N4 Mn1 101.01(16) . . ?
N6 N5 N4 179.5(6) . . ?
N8 N7 Mn1 126.5(4) . . ?
N9 N8 N7 178.3(6) . . ?
N11 N10 Mn2 128.6(3) . . ?
N11 N10 Mn2 129.0(3) . 2_765 ?
Mn2 N10 Mn2 102.02(15) . 2_765 ?
N12 N11 N10 179.1(7) . . ?
C6 N13 N14 108.0(4) . . ?
C6 N13 Mn1 117.7(3) . . ?
N14 N13 Mn1 134.2(3) . . ?
C7 N14 N13 107.2(3) . . ?
C6 N15 C7 105.4(3) . . ?
C6 N15 N16 125.1(3) . . ?
C7 N15 N16 129.5(4) . . ?
N15 N16 H16A 109.8 . . ?
N15 N16 H16B 104.4 . . ?
H16A N16 H16B 118.6 . . ?
C1 N17 C5 117.6(4) . . ?
C1 N17 Mn1 124.0(3) . . ?
C5 N17 Mn1 118.4(3) . . ?
C8 N18 C12 116.8(5) . . ?
C18 N19 N20 108.4(3) . . ?
C18 N19 Mn2 117.6(3) . . ?
N20 N19 Mn2 134.0(3) . . ?
C19 N20 N19 107.7(4) . . ?
C18 N21 C19 106.1(3) . . ?
C18 N21 N22 124.1(4) . . ?
C19 N21 N22 129.7(4) . . ?
N21 N22 H22A 103.9 . . ?
N21 N22 H22B 104.8 . . ?
H22A N22 H22B 114.3 . . ?
C13 N23 C17 117.1(4) . . ?
C13 N23 Mn2 123.7(3) . . ?
C17 N23 Mn2 118.3(3) . . ?
C20 N24 C24 117.3(4) . . ?
N17 C1 C2 123.4(5) . . ?
N17 C1 H1 118.3 . . ?
C2 C1 H1 118.3 . . ?
C3 C2 C1 118.7(5) . . ?
C3 C2 H2 120.6 . . ?
C1 C2 H2 120.6 . . ?
C2 C3 C4 119.3(5) . . ?
C2 C3 H3 120.3 . . ?
C4 C3 H3 120.3 . . ?
C5 C4 C3 118.5(5) . . ?
C5 C4 H4 120.8 . . ?
C3 C4 H4 120.8 . . ?
N17 C5 C4 122.4(4) . . ?
N17 C5 C6 112.2(4) . . ?
C4 C5 C6 125.4(4) . . ?
N13 C6 N15 109.5(4) . . ?
N13 C6 C5 120.6(4) . . ?
N15 C6 C5 129.9(4) . . ?
N14 C7 N15 109.9(4) . . ?
N14 C7 C8 124.8(4) . . ?
N15 C7 C8 125.3(4) . . ?
N18 C8 C9 123.5(4) . . ?
N18 C8 C7 117.3(4) . . ?
C9 C8 C7 119.2(4) . . ?
C10 C9 C8 117.8(5) . . ?
C10 C9 H9 121.1 . . ?
C8 C9 H9 121.1 . . ?
C11 C10 C9 119.6(5) . . ?
C11 C10 H10 120.2 . . ?
C9 C10 H10 120.2 . . ?
C10 C11 C12 118.9(5) . . ?
C10 C11 H11 120.5 . . ?
C12 C11 H11 120.5 . . ?
N18 C12 C11 123.4(6) . . ?
N18 C12 H12 118.3 . . ?
C11 C12 H12 118.3 . . ?
N23 C13 C14 123.3(5) . . ?
N23 C13 H13 118.3 . . ?
C14 C13 H13 118.3 . . ?
C15 C14 C13 118.6(5) . . ?
C15 C14 H14 120.7 . . ?
C13 C14 H14 120.7 . . ?
C14 C15 C16 119.8(5) . . ?
C14 C15 H15 120.1 . . ?
C16 C15 H15 120.1 . . ?
C15 C16 C17 118.0(5) . . ?
C15 C16 H16 121.0 . . ?
C17 C16 H16 121.0 . . ?
N23 C17 C16 123.2(4) . . ?
N23 C17 C18 111.9(4) . . ?
C16 C17 C18 124.9(4) . . ?
N19 C18 N21 108.5(4) . . ?
N19 C18 C17 120.8(4) . . ?
N21 C18 C17 130.7(4) . . ?
N20 C19 N21 109.3(4) . . ?
N20 C19 C20 124.3(4) . . ?
N21 C19 C20 126.3(4) . . ?
N24 C20 C21 123.0(4) . . ?
N24 C20 C19 116.3(4) . . ?
C21 C20 C19 120.7(4) . . ?
C20 C21 C22 118.4(5) . . ?
C20 C21 H21 120.8 . . ?
C22 C21 H21 120.8 . . ?
C23 C22 C21 119.4(5) . . ?
C23 C22 H22 120.3 . . ?
C21 C22 H22 120.3 . . ?
C22 C23 C24 119.0(5) . . ?
C22 C23 H23 120.5 . . ?
C24 C23 H23 120.5 . . ?
N24 C24 C23 122.8(5) . . ?
N24 C24 H24 118.6 . . ?
C23 C24 H24 118.6 . . ?

loop_
_geom_bond_atom_site_label_1
_geom_bond_atom_site_label_2
_geom_bond_distance
_geom_bond_site_symmetry_2
_geom_bond_publ_flag
Mn1 N7 2.136(5) . ?
Mn1 O1W 2.163(3) . ?
Mn1 N1 2.205(4) . ?
Mn1 N13 2.246(4) . ?
Mn1 N4 2.312(4) . ?
Mn1 N17 2.327(4) . ?
Mn2 N4 2.192(4) . ?
Mn2 N10 2.210(4) . ?
Mn2 N1 2.219(4) . ?
Mn2 N10 2.222(4) 2_765 ?
Mn2 N19 2.258(4) . ?
Mn2 N23 2.346(4) . ?
O1W H1WA 0.8501 . ?
O1W H1WB 0.8500 . ?
N1 N2 1.187(6) . ?
N2 N3 1.141(7) . ?
N4 N5 1.195(6) . ?
N5 N6 1.145(6) . ?
N7 N8 1.171(6) . ?
N8 N9 1.170(6) . ?
N10 N11 1.191(5) . ?
N10 Mn2 2.222(4) 2_765 ?
N11 N12 1.134(6) . ?
N13 C6 1.317(5) . ?
N13 N14 1.374(5) . ?
N14 C7 1.303(6) . ?
N15 C6 1.349(5) . ?
N15 C7 1.375(5) . ?
N15 N16 1.418(5) . ?
N16 H16A 0.9001 . ?
N16 H16B 0.9000 . ?
N17 C1 1.331(6) . ?
N17 C5 1.347(6) . ?
N18 C8 1.331(6) . ?
N18 C12 1.332(6) . ?
N19 C18 1.326(5) . ?
N19 N20 1.364(5) . ?
N20 C19 1.309(5) . ?
N21 C18 1.356(5) . ?
N21 C19 1.371(5) . ?
N21 N22 1.411(5) . ?
N22 H22A 0.9001 . ?
N22 H22B 0.9000 . ?
N23 C13 1.335(6) . ?
N23 C17 1.346(6) . ?
N24 C20 1.338(6) . ?
N24 C24 1.347(6) . ?
C1 C2 1.368(7) . ?
C1 H1 0.9300 . ?
C2 C3 1.361(8) . ?
C2 H2 0.9300 . ?
C3 C4 1.388(7) . ?
C3 H3 0.9300 . ?
C4 C5 1.371(6) . ?
C4 H4 0.9300 . ?
C5 C6 1.475(6) . ?
C7 C8 1.477(6) . ?
C8 C9 1.385(6) . ?
C9 C10 1.370(7) . ?
C9 H9 0.9300 . ?
C10 C11 1.353(9) . ?
C10 H10 0.9300 . ?
C11 C12 1.372(9) . ?
C11 H11 0.9300 . ?
C12 H12 0.9300 . ?
C13 C14 1.381(8) . ?
C13 H13 0.9300 . ?
C14 C15 1.361(9) . ?
C14 H14 0.9300 . ?
C15 C16 1.381(8) . ?
C15 H15 0.9300 . ?
C16 C17 1.383(7) . ?
C16 H16 0.9300 . ?
C17 C18 1.470(6) . ?
C19 C20 1.470(6) . ?
C20 C21 1.376(6) . ?
C21 C22 1.378(7) . ?
C21 H21 0.9300 . ?
C22 C23 1.367(8) . ?
C22 H22 0.9300 . ?
C23 C24 1.369(8) . ?
C23 H23 0.9300 . ?
C24 H24 0.9300 . ?

loop_
_geom_hbond_atom_site_label_D
_geom_hbond_atom_site_label_H
_geom_hbond_atom_site_label_A
_geom_hbond_distance_DH
_geom_hbond_distance_HA
_geom_hbond_distance_DA
_geom_hbond_angle_DHA
_geom_hbond_site_symmetry_A
O1W H1WA N20 0.85 2.02 2.871(5) 177.4 .
O1W H1WB N14 0.85 2.04 2.853(5) 159.1 2_766
N16 H16A N18 0.90 2.30 2.854(6) 119.7 .
N16 H16B N6 0.90 2.19 3.032(7) 155.7 1_655
N22 H22A N24 0.90 2.15 2.839(6) 133.2 .
N22 H22B N9 0.90 2.07 2.967(7) 171.4 1_545
